data_2212933
loop_
_publ_author_name
'Peng, Shao-Wei'
'Miao, Yan-Li'
'Song, Wen-Dong'

_publ_section_title
;
 Tetraamminebis(pyrazine-2-carboxylato-\k<i>N</i>^4^)copper(II)
;
_journal_coeditor_code HY2048
_journal_issue 4
_journal_name_full 'Acta Crystallographica Section E'
_journal_page_first m1145
_journal_page_last m1146
_journal_paper_doi 10.1107/S1600536807013207
_journal_volume 63
_journal_year 2007
_chemical_formula_iupac '[Cu (C5 H3 N2 O2)2 (N H3)4]'
_chemical_formula_moiety 'C10 H18 Cu N8 O4'
_chemical_formula_sum 'C10 H18 Cu N8 O4'
_chemical_formula_weight 377.86
_chemical_name_systematic
;
Tetraamminebis(pyrazine-2-carboxylato-\kN^4^)copper(II)
;
_space_group_IT_number 64
_symmetry_cell_setting orthorhombic
_symmetry_space_group_name_Hall '-C 2ac 2'
_symmetry_space_group_name_H-M 'C m c a'
_atom_sites_solution_hydrogens geom
_atom_sites_solution_primary direct
_atom_sites_solution_secondary difmap
_audit_creation_method SHELXL-97
_cell_angle_alpha 90.00
_cell_angle_beta 90.00
_cell_angle_gamma 90.00
_cell_formula_units_Z 4
_cell_length_a 7.12420(10)
_cell_length_b 12.9594(2)
_cell_length_c 16.3909(3)
_cell_measurement_reflns_used 4087
_cell_measurement_temperature 293(2)
_cell_measurement_theta_max 27.30
_cell_measurement_theta_min 2.49
_cell_volume 1513.30(4)
_computing_cell_refinement 'SAINT (Bruker, 1999)'
_computing_data_collection 'SMART (Bruker, 1998)'
_computing_data_reduction SAINT
_computing_molecular_graphics 'SHELXTL (Bruker, 1998)'
_computing_publication_material SHELXTL
_computing_structure_refinement 'SHELXL97 (Sheldrick, 1997)'
_computing_structure_solution 'SHELXS97 (Sheldrick, 1997)'
_diffrn_ambient_temperature 293(2)
_diffrn_measured_fraction_theta_full 1.000
_diffrn_measured_fraction_theta_max 1.000
_diffrn_measurement_device_type 'Bruker APEX-II CCD area-detector'
_diffrn_measurement_method '\f and \w'
_diffrn_radiation_monochromator graphite
_diffrn_radiation_source 'fine-focus sealed tube'
_diffrn_radiation_type MoK\a
_diffrn_radiation_wavelength 0.71073
_diffrn_reflns_av_R_equivalents 0.0256
_diffrn_reflns_av_sigmaI/netI 0.0141
_diffrn_reflns_limit_h_max 8
_diffrn_reflns_limit_h_min -8
_diffrn_reflns_limit_k_max 15
_diffrn_reflns_limit_k_min -14
_diffrn_reflns_limit_l_max 19
_diffrn_reflns_limit_l_min -18
_diffrn_reflns_number 7125
_diffrn_reflns_theta_full 25.24
_diffrn_reflns_theta_max 25.24
_diffrn_reflns_theta_min 2.49
_diffrn_standards_interval_count 0
_diffrn_standards_interval_time 0
_diffrn_standards_number 0
_exptl_absorpt_coefficient_mu 1.478
_exptl_absorpt_correction_T_max 0.7767
_exptl_absorpt_correction_T_min 0.7564
_exptl_absorpt_correction_type multi-scan
_exptl_absorpt_process_details '(SADABS; Sheldrick, 1996)'
_exptl_crystal_colour blue
_exptl_crystal_density_diffrn 1.659
_exptl_crystal_density_method 'not measured'
_exptl_crystal_description block
_exptl_crystal_F_000 780
_exptl_crystal_size_max 0.20
_exptl_crystal_size_mid 0.18
_exptl_crystal_size_min 0.18
_refine_diff_density_max 0.190
_refine_diff_density_min -0.268
_refine_ls_extinction_method none
_refine_ls_goodness_of_fit_ref 1.147
_refine_ls_hydrogen_treatment constr
_refine_ls_matrix_type full
_refine_ls_number_parameters 69
_refine_ls_number_reflns 748
_refine_ls_number_restraints 0
_refine_ls_restrained_S_all 1.147
_refine_ls_R_factor_all 0.0268
_refine_ls_R_factor_gt 0.0255
_refine_ls_shift/su_max 0.000
_refine_ls_shift/su_mean 0.000
_refine_ls_structure_factor_coef Fsqd
_refine_ls_weighting_details 'calc w=1/[\s^2^(Fo^2^)+(0.0336P)^2^+1.4421P] where P=(Fo^2^+2Fc^2^)/3'
_refine_ls_weighting_scheme calc
_refine_ls_wR_factor_gt 0.0654
_refine_ls_wR_factor_ref 0.0663
_reflns_number_gt 708
_reflns_number_total 748
_reflns_threshold_expression I>2\s(I)
_cod_data_source_file hy2048.cif
_cod_data_source_block I
_cod_original_sg_symbol_Hall '-C 2bc 2'
_cod_database_code 2212933
_cod_database_fobs_code 2212933

loop_
_symmetry_equiv_pos_as_xyz
'x, y, z'
'-x, -y+1/2, z+1/2'
'-x, y+1/2, -z+1/2'
'x, -y, -z'
'x+1/2, y+1/2, z'
'-x+1/2, -y+1, z+1/2'
'-x+1/2, y+1, -z+1/2'
'x+1/2, -y+1/2, -z'
'-x, -y, -z'
'x, y-1/2, -z-1/2'
'x, -y-1/2, z-1/2'
'-x, y, z'
'-x+1/2, -y+1/2, -z'
'x+1/2, y, -z-1/2'
'x+1/2, -y, z-1/2'
'-x+1/2, y+1/2, z'

loop_
_atom_site_type_symbol
_atom_site_label
_atom_site_fract_x
_atom_site_fract_y
_atom_site_fract_z
_atom_site_U_iso_or_equiv
_atom_site_adp_type
_atom_site_calc_flag
_atom_site_refinement_flags
_atom_site_occupancy
Cu Cu1 0.5000 0.0000 0.5000 0.03173(18) Uani d S 1
C C1 0.5000 0.13153(19) 0.87167(15) 0.0275(5) Uani d S 1
C C2 0.5000 0.16646(18) 0.78295(14) 0.0253(5) Uani d S 1
N N1 0.5000 0.26816(16) 0.76827(13) 0.0332(5) Uani d S 1
N N2 0.5000 0.12180(17) 0.64111(13) 0.0343(5) Uani d S 1
C C3 0.5000 0.0949(2) 0.71994(15) 0.0338(6) Uani d S 1
H H3 0.5000 0.0251 0.7331 0.041 Uiso calc SR 1
C C4 0.5000 0.2230(2) 0.62736(16) 0.0349(6) Uani d S 1
H H4 0.5000 0.2463 0.5737 0.042 Uiso calc SR 1
C C5 0.5000 0.2942(2) 0.68931(16) 0.0394(7) Uani d S 1
H H5 0.5000 0.3639 0.6757 0.047 Uiso calc SR 1
O O2 0.5000 0.03647(14) 0.88269(11) 0.0375(5) Uani d S 1
O O1 0.5000 0.19909(15) 0.92585(11) 0.0439(5) Uani d S 1
N N3 0.2990(2) 0.09226(11) 0.45476(9) 0.0340(4) Uani d . 1
H H3A 0.3516 0.1428 0.4259 0.051 Uiso calc R 1
H H3B 0.2329 0.1192 0.4956 0.051 Uiso calc R 1
H H3C 0.2233 0.0557 0.4227 0.051 Uiso calc R 1

loop_
_atom_site_aniso_label
_atom_site_aniso_U_11
_atom_site_aniso_U_22
_atom_site_aniso_U_33
_atom_site_aniso_U_12
_atom_site_aniso_U_13
_atom_site_aniso_U_23
Cu1 0.0265(3) 0.0257(3) 0.0429(3) 0.000 0.000 0.01221(18)
C1 0.0268(12) 0.0285(14) 0.0271(12) 0.000 0.000 0.0028(10)
C2 0.0237(11) 0.0249(12) 0.0274(12) 0.000 0.000 0.0028(10)
N1 0.0445(13) 0.0231(11) 0.0320(12) 0.000 0.000 0.0037(9)
N2 0.0446(13) 0.0314(12) 0.0270(11) 0.000 0.000 0.0014(9)
C3 0.0472(15) 0.0235(13) 0.0308(13) 0.000 0.000 0.0038(10)
C4 0.0422(15) 0.0368(15) 0.0259(13) 0.000 0.000 0.0080(11)
C5 0.0557(18) 0.0246(13) 0.0378(15) 0.000 0.000 0.0101(12)
O2 0.0539(12) 0.0256(10) 0.0331(10) 0.000 0.000 0.0082(8)
O1 0.0719(14) 0.0329(10) 0.0269(10) 0.000 0.000 -0.0032(8)
N3 0.0333(8) 0.0282(8) 0.0405(9) 0.0011(7) -0.0047(7) 0.0038(6)

loop_
_atom_type_symbol
_atom_type_description
_atom_type_scat_dispersion_real
_atom_type_scat_dispersion_imag
_atom_type_scat_source
C C 0.0033 0.0016 'International Tables Vol C Tables 4.2.6.8 and 6.1.1.4'
H H 0.0000 0.0000 'International Tables Vol C Tables 4.2.6.8 and 6.1.1.4'
N N 0.0061 0.0033 'International Tables Vol C Tables 4.2.6.8 and 6.1.1.4'
O O 0.0106 0.0060 'International Tables Vol C Tables 4.2.6.8 and 6.1.1.4'
Cu Cu 0.3201 1.2651 'International Tables Vol C Tables 4.2.6.8 and 6.1.1.4'

loop_
_geom_angle_atom_site_label_1
_geom_angle_atom_site_label_2
_geom_angle_atom_site_label_3
_geom_angle_site_symmetry_1
_geom_angle_site_symmetry_3
_geom_angle
_geom_angle_publ_flag
N3 Cu1 N3 12_655 4_556 180.00(7) ?
N3 Cu1 N3 12_655 9_656 88.98(9) ?
N3 Cu1 N3 4_556 9_656 91.02(9) ?
N3 Cu1 N3 12_655 . 91.02(9) y
N3 Cu1 N3 4_556 . 88.98(9) y
N3 Cu1 N3 9_656 . 180.00(8) y
O2 C1 O1 . . 126.2(2) ?
O2 C1 C2 . . 115.6(2) ?
O1 C1 C2 . . 118.1(2) ?
N1 C2 C3 . . 121.6(2) ?
N1 C2 C1 . . 117.6(2) ?
C3 C2 C1 . . 120.8(2) ?
C5 N1 C2 . . 115.0(2) ?
C4 N2 C3 . . 114.8(2) ?
N2 C3 C2 . . 123.0(2) ?
N2 C3 H3 . . 118.5 ?
C2 C3 H3 . . 118.5 ?
N2 C4 C5 . . 122.5(2) ?
N2 C4 H4 . . 118.7 ?
C5 C4 H4 . . 118.7 ?
N1 C5 C4 . . 123.1(2) ?
N1 C5 H5 . . 118.4 ?
C4 C5 H5 . . 118.4 ?
Cu1 N3 H3A . . 109.5 ?
Cu1 N3 H3B . . 109.5 ?
H3A N3 H3B . . 109.5 ?
Cu1 N3 H3C . . 109.5 ?
H3A N3 H3C . . 109.5 ?
H3B N3 H3C . . 109.5 ?

loop_
_geom_bond_atom_site_label_1
_geom_bond_atom_site_label_2
_geom_bond_site_symmetry_2
_geom_bond_distance
_geom_bond_publ_flag
Cu1 N3 12_655 2.0076(14) ?
Cu1 N3 4_556 2.0076(14) ?
Cu1 N3 9_656 2.0076(14) ?
Cu1 N3 . 2.0076(14) y
Cu1 N2 . 2.800(2) y
C1 O2 . 1.245(3) ?
C1 O1 . 1.247(3) ?
C1 C2 . 1.523(3) ?
C2 N1 . 1.340(3) ?
C2 C3 . 1.388(3) ?
N1 C5 . 1.338(3) ?
N2 C4 . 1.330(3) ?
N2 C3 . 1.338(3) ?
C3 H3 . 0.9300 ?
C4 C5 . 1.372(4) ?
C4 H4 . 0.9300 ?
C5 H5 . 0.9300 ?
N3 H3A . 0.8900 ?
N3 H3B . 0.8900 ?
N3 H3C . 0.8900 ?

loop_
_geom_hbond_atom_site_label_D
_geom_hbond_atom_site_label_H
_geom_hbond_atom_site_label_A
_geom_hbond_site_symmetry_A
_geom_hbond_distance_DH
_geom_hbond_distance_HA
_geom_hbond_distance_DA
_geom_hbond_angle_DHA
_geom_hbond_publ_flag
N3 H3A O1 2_654 0.89 2.31 3.096(2) 148 y
N3 H3B O1 14_457 0.89 2.34 3.207(2) 164 y
N3 H3C O2 6_544 0.89 2.09 2.9521(19) 162 y
C4 H4 O1 2_654 0.93 2.52 3.454(3) 177 y
C5 H5 O2 3_656 0.93 2.43 3.354(3) 171 y

loop_
_geom_torsion_atom_site_label_1
_geom_torsion_atom_site_label_2
_geom_torsion_atom_site_label_3
_geom_torsion_atom_site_label_4
_geom_torsion
O2 C1 C2 N1 180.0
O1 C1 C2 N1 0.0000(10)
O2 C1 C2 C3 0.0
O1 C1 C2 C3 180.0
C3 C2 N1 C5 0.0
C1 C2 N1 C5 180.0
C4 N2 C3 C2 0.0
N1 C2 C3 N2 0.0000(10)
C1 C2 C3 N2 180.0
C3 N2 C4 C5 0.0
C2 N1 C5 C4 0.0000(10)
N2 C4 C5 N1 0.0000(10)
